data_1573981
loop_
_publ_author_name
'Sun, Haodong'
'Xiao, Yuxin'
'He, Yunfei'
'Wei, Xiaoyu'
'Zou, Jindou'
'Luo, Yuanda'
'Wu, Yazhang'
'Zhao, Jiaxin'
'Au, Vonika Ka-Man'
'Yu, Tao'

_publ_section_title
;
 3D printable organic room-temperature phosphorescent materials and
 printed real-time sensing and display devices.
;
_journal_issue 12
_journal_name_full 'Chemical science'
_journal_page_first 5299
_journal_page_last 5309
_journal_paper_doi 10.1039/d5sc00316d
_journal_volume 16
_journal_year 2025
_chemical_formula_moiety 'C H2 Cl2, C32 H21 N O2'
_chemical_formula_sum 'C33 H23 Cl2 N O2'
_chemical_formula_weight 536.42
_space_group_crystal_system monoclinic
_space_group_IT_number 14
_space_group_name_Hall '-P 2ybc'
_space_group_name_H-M_alt 'P 1 21/c 1'
_atom_sites_solution_hydrogens geom
_atom_sites_solution_primary dual
_audit_creation_date 2024-03-18
_audit_creation_method
;
Olex2 1.3
(compiled 2020.11.12 svn.r5f609507 for OlexSys, GUI svn.r6408)
;
_audit_update_record
;
2024-03-18 deposited with the CCDC.	2025-02-05 downloaded from the CCDC.
;
_cell_angle_alpha 90
_cell_angle_beta 107.143(4)
_cell_angle_gamma 90
_cell_formula_units_Z 4
_cell_length_a 12.8697(6)
_cell_length_b 26.1356(9)
_cell_length_c 7.9805(3)
_cell_measurement_reflns_used 9535
_cell_measurement_temperature 100.00(10)
_cell_measurement_theta_max 29.3490
_cell_measurement_theta_min 1.6670
_cell_volume 2565.04(19)
_computing_cell_refinement 'CrysAlisPro 1.171.43.106a (Rigaku OD, 2024)'
_computing_data_collection 'CrysAlisPro system (CCD 43.106a 64-bit (release 01-02-2024))'
_computing_data_reduction 'CrysAlisPro 1.171.43.106a (Rigaku OD, 2024)'
_computing_molecular_graphics 'Olex2 1.3 (Dolomanov et al., 2009)'
_computing_publication_material 'Olex2 1.3 (Dolomanov et al., 2009)'
_computing_structure_refinement 'SHELXL 2018/3 (Sheldrick, 2015)'
_computing_structure_solution 'SHELXT 2018/2 (Sheldrick, 2018)'
_diffrn_ambient_environment N~2~
_diffrn_ambient_temperature 100.00(10)
_diffrn_detector 'Hybrid Pixel Array Detector'
_diffrn_detector_area_resol_mean 10.0000
_diffrn_detector_type HyPix
_diffrn_measured_fraction_theta_full 1.000
_diffrn_measured_fraction_theta_max 0.780
_diffrn_measurement_details
;
List of Runs (angles in degrees, time in seconds):

  # Type    Start    End  Width  t~exp~   \w     \q     \k     \f   Frames
#--------------------------------------------------------------------------
  1  \w    -31.00  58.00   0.50    1.26    --  -11.30  70.00 100.00  178
  2  \w    -29.00  32.00   0.50    1.26    --  -11.30  19.00 -90.00  122
  3  \w    -75.00  17.00   0.50    1.26    --  -11.30 -70.00 -31.00  184
  4  \w      0.00  26.00   0.50    1.26    --   10.44 -99.00-150.00   52
;
_diffrn_measurement_device 'four-circle diffractometer'
_diffrn_measurement_device_type 'ROD, Synergy Custom DW system, HyPix'
_diffrn_measurement_method '\w scans'
_diffrn_orient_matrix_type 'CrysAlisPro convention (1999,Acta A55,543-557)'
_diffrn_orient_matrix_UB_11 -0.0433528000
_diffrn_orient_matrix_UB_12 0.0177344000
_diffrn_orient_matrix_UB_13 -0.0289005000
_diffrn_orient_matrix_UB_21 0.0278526000
_diffrn_orient_matrix_UB_22 0.0121331000
_diffrn_orient_matrix_UB_23 -0.0537564000
_diffrn_orient_matrix_UB_31 -0.0259694000
_diffrn_orient_matrix_UB_32 -0.0165611000
_diffrn_orient_matrix_UB_33 -0.0701461000
_diffrn_radiation_monochromator mirror
_diffrn_radiation_probe x-ray
_diffrn_radiation_type 'Mo K\a'
_diffrn_radiation_wavelength 0.71073
_diffrn_reflns_av_R_equivalents 0.0310
_diffrn_reflns_av_unetI/netI 0.0411
_diffrn_reflns_Laue_measured_fraction_full 1.000
_diffrn_reflns_Laue_measured_fraction_max 0.780
_diffrn_reflns_limit_h_max 15
_diffrn_reflns_limit_h_min -12
_diffrn_reflns_limit_k_max 22
_diffrn_reflns_limit_k_min -35
_diffrn_reflns_limit_l_max 10
_diffrn_reflns_limit_l_min -9
_diffrn_reflns_number 16607
_diffrn_reflns_point_group_measured_fraction_full 1.000
_diffrn_reflns_point_group_measured_fraction_max 0.780
_diffrn_reflns_theta_full 25.242
_diffrn_reflns_theta_max 29.540
_diffrn_reflns_theta_min 1.656
_diffrn_source 'Rotating-anode X-ray tube'
_diffrn_source_type 'Rigaku (Mo) X-ray Source'
_exptl_absorpt_coefficient_mu 0.286
_exptl_absorpt_correction_T_max 1.00000
_exptl_absorpt_correction_T_min 0.65794
_exptl_absorpt_correction_type multi-scan
_exptl_absorpt_process_details
;
CrysAlisPro 1.171.43.106a (Rigaku Oxford Diffraction, 2024)
Empirical absorption correction using spherical harmonics,
implemented in SCALE3 ABSPACK scaling algorithm.
;
_exptl_crystal_density_diffrn 1.389
_exptl_crystal_description plate
_exptl_crystal_F_000 1112
_refine_diff_density_max 0.494
_refine_diff_density_min -0.720
_refine_diff_density_rms 0.079
_refine_ls_extinction_method none
_refine_ls_goodness_of_fit_ref 1.057
_refine_ls_hydrogen_treatment constr
_refine_ls_matrix_type full
_refine_ls_number_parameters 343
_refine_ls_number_reflns 5587
_refine_ls_number_restraints 0
_refine_ls_restrained_S_all 1.057
_refine_ls_R_factor_all 0.0809
_refine_ls_R_factor_gt 0.0589
_refine_ls_shift/su_max 0.001
_refine_ls_shift/su_mean 0.000
_refine_ls_structure_factor_coef Fsqd
_refine_ls_weighting_details 'w=1/[\s^2^(Fo^2^)+(0.1015P)^2^+1.9972P] where P=(Fo^2^+2Fc^2^)/3'
_refine_ls_weighting_scheme calc
_refine_ls_wR_factor_gt 0.1674
_refine_ls_wR_factor_ref 0.1832
_reflns_Friedel_coverage 0.000
_reflns_number_gt 4162
_reflns_number_total 5587
_reflns_threshold_expression 'I > 2\s(I)'
_cod_data_source_file d5sc00316d6.cif
_cod_data_source_block 5280-100k_autored
_cod_depositor_comments 'Adding full bibliography for 1573980--1573982.cif.'
_cod_original_cell_volume 2565.04(18)
_cod_database_code 1573981
_shelx_shelxl_version_number 2018/3
_shelx_space_group_comment
;
The symmetry employed for this shelxl refinement is uniquely defined
by the following loop, which should always be used as a source of
symmetry information in preference to the above space-group names.
They are only intended as comments.
;
_reflns_odcompleteness_completeness 99.96
_reflns_odcompleteness_iscentric 1
_reflns_odcompleteness_theta 25.30
_olex2_refinement_description
;
1. Fixed Uiso
 At 1.2 times of:
  All C(H) groups, All C(H,H) groups
2.a Secondary CH2 refined with riding coordinates:
 C32(H32A,H32B)
2.b Aromatic/amide H refined with riding coordinates:
 C11(H11), C24(H24), C21(H21), C22(H22), C9(H9), C8(H8), C18(H18), C5(H5),
 C27(H27), C14(H14), C4(H4), C3(H3), C28(H28), C15(H15), C17(H17), C2(H2),
 C1(H1), C31(H31), C16(H16), C29(H29), C30(H30)
;
_olex2_submission_special_instructions 'No special instructions were received'
_oxdiff_exptl_absorpt_empirical_details
;
Empirical correction (ABSPACK) includes:
- Absorption correction using spherical harmonics
- Frame scaling
;
_oxdiff_exptl_absorpt_empirical_full_max 1.489
_oxdiff_exptl_absorpt_empirical_full_min 0.733

loop_
_space_group_symop_operation_xyz
'x, y, z'
'-x, y+1/2, -z+1/2'
'-x, -y, -z'
'x, -y-1/2, z-1/2'

loop_
_atom_site_label
_atom_site_type_symbol
_atom_site_fract_x
_atom_site_fract_y
_atom_site_fract_z
_atom_site_U_iso_or_equiv
_atom_site_adp_type
_atom_site_occupancy
_atom_site_site_symmetry_order
_atom_site_calc_flag
_atom_site_refinement_flags_posn
_atom_site_refinement_flags_adp
_atom_site_refinement_flags_occupancy
_atom_site_disorder_assembly
_atom_site_disorder_group
Cl1 Cl 0.14029(7) 0.58389(3) 0.09268(11) 0.0418(2) Uani 1 1 d . . . . .
Cl2 Cl 0.11779(7) 0.47433(3) 0.15499(11) 0.0462(2) Uani 1 1 d . . . . .
O1 O 0.41122(16) 0.49751(7) 0.2541(3) 0.0303(4) Uani 1 1 d . . . . .
O2 O 0.07724(16) 0.77392(7) 0.5769(3) 0.0322(5) Uani 1 1 d . . . . .
N1 N 0.52461(17) 0.73030(7) 0.4155(3) 0.0203(4) Uani 1 1 d . . . . .
C20 C 0.4251(2) 0.73775(9) 0.4466(3) 0.0200(5) Uani 1 1 d . . . . .
C11 C 0.4314(2) 0.60009(9) 0.3663(3) 0.0205(5) Uani 1 1 d . . . . .
H11 H 0.369098 0.582227 0.375615 0.025 Uiso 1 1 calc R U . . .
C19 C 0.3705(2) 0.69062(9) 0.4369(3) 0.0197(5) Uani 1 1 d . . . . .
C12 C 0.4408(2) 0.65247(9) 0.3957(3) 0.0191(5) Uani 1 1 d . . . . .
C7 C 0.5347(2) 0.67849(9) 0.3822(3) 0.0202(5) Uani 1 1 d . . . . .
C6 C 0.6075(2) 0.76814(9) 0.4289(3) 0.0212(5) Uani 1 1 d . . . . .
C24 C 0.2694(2) 0.68809(9) 0.4657(3) 0.0199(5) Uani 1 1 d . . . . .
H24 H 0.234171 0.656062 0.463709 0.024 Uiso 1 1 calc R U . . .
C21 C 0.3785(2) 0.78321(9) 0.4853(3) 0.0221(5) Uani 1 1 d . . . . .
H21 H 0.415816 0.814935 0.495131 0.026 Uiso 1 1 calc R U . . .
C22 C 0.2769(2) 0.78017(9) 0.5085(3) 0.0229(5) Uani 1 1 d . . . . .
H22 H 0.243682 0.810623 0.532696 0.027 Uiso 1 1 calc R U . . .
C9 C 0.6051(2) 0.60096(9) 0.3034(3) 0.0219(5) Uani 1 1 d . . . . .
H9 H 0.659739 0.582888 0.269574 0.026 Uiso 1 1 calc R U . . .
C10 C 0.5144(2) 0.57389(9) 0.3228(3) 0.0207(5) Uani 1 1 d . . . . .
C8 C 0.6165(2) 0.65337(9) 0.3327(3) 0.0215(5) Uani 1 1 d . . . . .
H8 H 0.677694 0.671373 0.319391 0.026 Uiso 1 1 calc R U . . .
C23 C 0.2200(2) 0.73325(9) 0.4976(3) 0.0216(5) Uani 1 1 d . . . . .
C13 C 0.5008(2) 0.51792(9) 0.2874(3) 0.0231(5) Uani 1 1 d . . . . .
C18 C 0.5855(2) 0.44761(9) 0.1647(4) 0.0284(6) Uani 1 1 d . . . . .
H18 H 0.517017 0.442312 0.079813 0.034 Uiso 1 1 calc R U . . .
C26 C 0.0438(2) 0.68683(10) 0.5109(3) 0.0245(5) Uani 1 1 d . . . . .
C00M C 0.5980(2) 0.48621(9) 0.2899(3) 0.0234(5) Uani 1 1 d . . . . .
C5 C 0.5804(2) 0.81499(9) 0.3430(3) 0.0239(5) Uani 1 1 d . . . . .
H5 H 0.507852 0.821590 0.273837 0.029 Uiso 1 1 calc R U . . .
C27 C 0.0272(2) 0.65378(10) 0.3693(4) 0.0256(6) Uani 1 1 d . . . . .
H27 H 0.061304 0.660354 0.280853 0.031 Uiso 1 1 calc R U . . .
C25 C 0.1121(2) 0.73436(10) 0.5302(3) 0.0254(6) Uani 1 1 d . . . . .
C14 C 0.6977(2) 0.49226(10) 0.4179(4) 0.0263(6) Uani 1 1 d . . . . .
H14 H 0.706559 0.518258 0.504159 0.032 Uiso 1 1 calc R U . . .
C4 C 0.7133(2) 0.75789(10) 0.5280(3) 0.0258(6) Uani 1 1 d . . . . .
H4 H 0.731026 0.726029 0.586874 0.031 Uiso 1 1 calc R U . . .
C3 C 0.7931(2) 0.79440(11) 0.5407(4) 0.0308(6) Uani 1 1 d . . . . .
H3 H 0.866205 0.787283 0.606253 0.037 Uiso 1 1 calc R U . . .
C28 C -0.0393(2) 0.61095(11) 0.3565(4) 0.0308(6) Uani 1 1 d . . . . .
H28 H -0.050538 0.588324 0.259649 0.037 Uiso 1 1 calc R U . . .
C15 C 0.7842(2) 0.46027(10) 0.4194(4) 0.0302(6) Uani 1 1 d . . . . .
H15 H 0.851584 0.463968 0.508460 0.036 Uiso 1 1 calc R U . . .
C17 C 0.6732(3) 0.41717(10) 0.1648(4) 0.0334(7) Uani 1 1 d . . . . .
H17 H 0.665325 0.391794 0.076708 0.040 Uiso 1 1 calc R U . . .
C2 C 0.6602(2) 0.85167(10) 0.3595(4) 0.0294(6) Uani 1 1 d . . . . .
H2 H 0.642162 0.883907 0.303463 0.035 Uiso 1 1 calc R U . . .
C1 C 0.7668(2) 0.84155(10) 0.4577(4) 0.0323(6) Uani 1 1 d . . . . .
H1 H 0.821531 0.866750 0.468226 0.039 Uiso 1 1 calc R U . . .
C31 C -0.0085(2) 0.67759(11) 0.6390(4) 0.0325(6) Uani 1 1 d . . . . .
H31 H 0.001042 0.700453 0.734877 0.039 Uiso 1 1 calc R U . . .
C16 C 0.7729(3) 0.42319(10) 0.2924(4) 0.0344(7) Uani 1 1 d . . . . .
H16 H 0.832708 0.401926 0.291850 0.041 Uiso 1 1 calc R U . . .
C29 C -0.0888(2) 0.60155(11) 0.4855(4) 0.0377(7) Uani 1 1 d . . . . .
H29 H -0.133059 0.572038 0.478202 0.045 Uiso 1 1 calc R U . . .
C30 C -0.0743(3) 0.63491(12) 0.6248(5) 0.0417(8) Uani 1 1 d . . . . .
H30 H -0.109739 0.628506 0.711591 0.050 Uiso 1 1 calc R U . . .
C32 C 0.1675(3) 0.52075(11) 0.0375(5) 0.0388(7) Uani 1 1 d . . . . .
H32A H 0.133615 0.515375 -0.089785 0.047 Uiso 1 1 calc R U . . .
H32B H 0.247053 0.516322 0.062397 0.047 Uiso 1 1 calc R U . . .

loop_
_atom_site_aniso_label
_atom_site_aniso_U_11
_atom_site_aniso_U_22
_atom_site_aniso_U_33
_atom_site_aniso_U_23
_atom_site_aniso_U_13
_atom_site_aniso_U_12
Cl1 0.0421(5) 0.0385(4) 0.0485(5) -0.0064(3) 0.0192(4) -0.0044(3)
Cl2 0.0444(5) 0.0447(5) 0.0468(5) 0.0094(3) 0.0091(4) -0.0075(3)
O1 0.0235(10) 0.0239(9) 0.0452(12) -0.0039(8) 0.0125(9) -0.0036(7)
O2 0.0287(11) 0.0311(10) 0.0398(12) -0.0052(8) 0.0150(9) 0.0049(8)
N1 0.0184(11) 0.0172(9) 0.0260(11) 0.0002(8) 0.0076(9) -0.0006(7)
C20 0.0182(13) 0.0216(12) 0.0197(12) 0.0015(9) 0.0048(10) 0.0011(9)
C11 0.0187(13) 0.0203(11) 0.0231(13) 0.0024(9) 0.0071(10) -0.0018(9)
C19 0.0193(13) 0.0198(11) 0.0190(12) 0.0005(9) 0.0041(10) 0.0008(9)
C12 0.0169(12) 0.0208(11) 0.0197(12) 0.0006(9) 0.0054(9) 0.0010(9)
C7 0.0192(13) 0.0185(11) 0.0223(12) 0.0020(9) 0.0051(10) -0.0001(9)
C6 0.0209(13) 0.0209(12) 0.0237(13) -0.0034(9) 0.0097(10) -0.0029(9)
C24 0.0192(13) 0.0200(11) 0.0208(12) 0.0009(9) 0.0062(10) 0.0004(9)
C21 0.0217(13) 0.0197(11) 0.0243(13) 0.0003(9) 0.0059(10) -0.0001(9)
C22 0.0256(14) 0.0214(12) 0.0219(13) -0.0014(9) 0.0072(10) 0.0037(10)
C9 0.0189(13) 0.0213(12) 0.0253(13) 0.0002(9) 0.0066(10) 0.0030(9)
C10 0.0184(13) 0.0203(12) 0.0227(13) 0.0015(9) 0.0052(10) 0.0004(9)
C8 0.0181(13) 0.0208(12) 0.0264(13) 0.0019(9) 0.0080(10) -0.0009(9)
C23 0.0190(13) 0.0245(12) 0.0219(13) -0.0012(9) 0.0068(10) 0.0017(9)
C13 0.0241(14) 0.0222(12) 0.0254(13) 0.0000(9) 0.0109(11) 0.0002(10)
C18 0.0306(15) 0.0222(13) 0.0355(15) -0.0029(10) 0.0147(12) -0.0030(10)
C26 0.0160(13) 0.0272(13) 0.0308(14) 0.0067(10) 0.0076(10) 0.0055(10)
C00M 0.0246(14) 0.0189(11) 0.0298(14) 0.0020(9) 0.0127(11) 0.0000(9)
C5 0.0265(14) 0.0231(12) 0.0226(13) -0.0006(9) 0.0082(11) -0.0005(10)
C27 0.0177(13) 0.0280(13) 0.0305(14) 0.0051(10) 0.0064(11) 0.0022(10)
C25 0.0221(14) 0.0298(13) 0.0240(13) 0.0011(10) 0.0064(11) 0.0046(10)
C14 0.0279(15) 0.0233(12) 0.0305(14) 0.0030(10) 0.0131(11) 0.0006(10)
C4 0.0225(14) 0.0255(13) 0.0286(14) -0.0003(10) 0.0064(11) -0.0004(10)
C3 0.0214(14) 0.0352(15) 0.0371(16) -0.0047(11) 0.0103(12) -0.0035(11)
C28 0.0189(14) 0.0341(14) 0.0367(16) 0.0035(11) 0.0042(11) 0.0003(11)
C15 0.0263(15) 0.0298(14) 0.0370(16) 0.0081(11) 0.0132(12) 0.0041(11)
C17 0.0403(18) 0.0199(13) 0.0467(18) -0.0050(11) 0.0231(14) -0.0009(11)
C2 0.0383(17) 0.0236(13) 0.0300(14) 0.0008(10) 0.0158(12) -0.0039(11)
C1 0.0326(16) 0.0309(14) 0.0374(16) -0.0076(11) 0.0166(13) -0.0125(11)
C31 0.0274(15) 0.0364(15) 0.0390(16) 0.0017(12) 0.0181(13) 0.0057(12)
C16 0.0357(17) 0.0257(14) 0.0497(18) 0.0090(12) 0.0246(14) 0.0085(11)
C29 0.0220(15) 0.0352(15) 0.056(2) 0.0116(13) 0.0124(14) -0.0016(11)
C30 0.0356(18) 0.0430(17) 0.058(2) 0.0125(15) 0.0313(16) 0.0037(13)
C32 0.0374(18) 0.0331(15) 0.0482(19) 0.0018(13) 0.0164(15) -0.0025(12)

loop_
_atom_type_symbol
_atom_type_description
_atom_type_scat_dispersion_real
_atom_type_scat_dispersion_imag
_atom_type_scat_source
C C 0.0033 0.0016 'International Tables Vol C Tables 4.2.6.8 and 6.1.1.4'
H H 0.0000 0.0000 'International Tables Vol C Tables 4.2.6.8 and 6.1.1.4'
Cl Cl 0.1484 0.1585 'International Tables Vol C Tables 4.2.6.8 and 6.1.1.4'
N N 0.0061 0.0033 'International Tables Vol C Tables 4.2.6.8 and 6.1.1.4'
O O 0.0106 0.0060 'International Tables Vol C Tables 4.2.6.8 and 6.1.1.4'

loop_
_geom_angle_atom_site_label_1
_geom_angle_atom_site_label_2
_geom_angle_atom_site_label_3
_geom_angle
_geom_angle_site_symmetry_1
_geom_angle_site_symmetry_3
_geom_angle_publ_flag
C20 N1 C7 108.2(2) . . ?
C20 N1 C6 126.5(2) . . ?
C7 N1 C6 125.1(2) . . ?
N1 C20 C19 109.8(2) . . ?
N1 C20 C21 129.4(2) . . ?
C21 C20 C19 120.8(2) . . ?
C12 C11 H11 120.3 . . ?
C12 C11 C10 119.5(2) . . ?
C10 C11 H11 120.3 . . ?
C20 C19 C12 106.3(2) . . ?
C24 C19 C20 120.6(2) . . ?
C24 C19 C12 133.1(2) . . ?
C11 C12 C19 133.6(2) . . ?
C11 C12 C7 119.5(2) . . ?
C7 C12 C19 106.9(2) . . ?
N1 C7 C12 108.8(2) . . ?
C8 C7 N1 129.2(2) . . ?
C8 C7 C12 121.9(2) . . ?
C5 C6 N1 119.7(2) . . ?
C4 C6 N1 119.6(2) . . ?
C4 C6 C5 120.7(2) . . ?
C19 C24 H24 120.4 . . ?
C19 C24 C23 119.2(2) . . ?
C23 C24 H24 120.4 . . ?
C20 C21 H21 121.1 . . ?
C22 C21 C20 117.7(2) . . ?
C22 C21 H21 121.1 . . ?
C21 C22 H22 118.8 . . ?
C21 C22 C23 122.4(2) . . ?
C23 C22 H22 118.8 . . ?
C10 C9 H9 119.2 . . ?
C8 C9 H9 119.2 . . ?
C8 C9 C10 121.7(2) . . ?
C11 C10 C9 119.9(2) . . ?
C11 C10 C13 118.3(2) . . ?
C9 C10 C13 121.7(2) . . ?
C7 C8 H8 121.3 . . ?
C9 C8 C7 117.5(2) . . ?
C9 C8 H8 121.3 . . ?
C24 C23 C22 119.1(2) . . ?
C24 C23 C25 123.1(2) . . ?
C22 C23 C25 117.7(2) . . ?
O1 C13 C10 121.2(2) . . ?
O1 C13 C00M 119.4(2) . . ?
C10 C13 C00M 119.4(2) . . ?
C00M C18 H18 120.2 . . ?
C17 C18 H18 120.2 . . ?
C17 C18 C00M 119.6(3) . . ?
C27 C26 C25 122.9(2) . . ?
C27 C26 C31 119.7(3) . . ?
C31 C26 C25 117.4(2) . . ?
C18 C00M C13 118.2(2) . . ?
C14 C00M C13 122.2(2) . . ?
C14 C00M C18 119.6(2) . . ?
C6 C5 H5 120.3 . . ?
C2 C5 C6 119.4(3) . . ?
C2 C5 H5 120.3 . . ?
C26 C27 H27 119.9 . . ?
C26 C27 C28 120.2(3) . . ?
C28 C27 H27 119.9 . . ?
O2 C25 C23 120.9(2) . . ?
O2 C25 C26 118.2(2) . . ?
C23 C25 C26 120.9(2) . . ?
C00M C14 H14 120.0 . . ?
C15 C14 C00M 120.0(3) . . ?
C15 C14 H14 120.0 . . ?
C6 C4 H4 120.3 . . ?
C3 C4 C6 119.5(2) . . ?
C3 C4 H4 120.3 . . ?
C4 C3 H3 119.9 . . ?
C4 C3 C1 120.3(3) . . ?
C1 C3 H3 119.9 . . ?
C27 C28 H28 120.1 . . ?
C29 C28 C27 119.7(3) . . ?
C29 C28 H28 120.1 . . ?
C14 C15 H15 119.8 . . ?
C16 C15 C14 120.4(3) . . ?
C16 C15 H15 119.8 . . ?
C18 C17 H17 119.6 . . ?
C18 C17 C16 120.9(3) . . ?
C16 C17 H17 119.6 . . ?
C5 C2 H2 119.9 . . ?
C5 C2 C1 120.2(2) . . ?
C1 C2 H2 119.9 . . ?
C3 C1 H1 120.1 . . ?
C2 C1 C3 119.9(2) . . ?
C2 C1 H1 120.1 . . ?
C26 C31 H31 120.2 . . ?
C30 C31 C26 119.5(3) . . ?
C30 C31 H31 120.2 . . ?
C15 C16 C17 119.4(3) . . ?
C15 C16 H16 120.3 . . ?
C17 C16 H16 120.3 . . ?
C28 C29 H29 119.9 . . ?
C30 C29 C28 120.2(3) . . ?
C30 C29 H29 119.9 . . ?
C31 C30 H30 119.7 . . ?
C29 C30 C31 120.6(3) . . ?
C29 C30 H30 119.7 . . ?
Cl1 C32 H32A 109.1 . . ?
Cl1 C32 H32B 109.1 . . ?
Cl2 C32 Cl1 112.27(18) . . ?
Cl2 C32 H32A 109.1 . . ?
Cl2 C32 H32B 109.1 . . ?
H32A C32 H32B 107.9 . . ?

loop_
_geom_bond_atom_site_label_1
_geom_bond_atom_site_label_2
_geom_bond_distance
_geom_bond_site_symmetry_2
_geom_bond_publ_flag
Cl1 C32 1.769(3) . ?
Cl2 C32 1.765(3) . ?
O1 C13 1.226(3) . ?
O2 C25 1.228(3) . ?
N1 C20 1.388(3) . ?
N1 C7 1.393(3) . ?
N1 C6 1.435(3) . ?
C20 C19 1.409(3) . ?
C20 C21 1.406(3) . ?
C11 H11 0.9500 . ?
C11 C12 1.388(3) . ?
C11 C10 1.395(4) . ?
C19 C12 1.447(3) . ?
C19 C24 1.388(4) . ?
C12 C7 1.418(3) . ?
C7 C8 1.393(4) . ?
C6 C5 1.396(3) . ?
C6 C4 1.385(4) . ?
C24 H24 0.9500 . ?
C24 C23 1.399(3) . ?
C21 H21 0.9500 . ?
C21 C22 1.375(4) . ?
C22 H22 0.9500 . ?
C22 C23 1.418(3) . ?
C9 H9 0.9500 . ?
C9 C10 1.412(4) . ?
C9 C8 1.390(3) . ?
C10 C13 1.490(3) . ?
C8 H8 0.9500 . ?
C23 C25 1.488(4) . ?
C13 C00M 1.496(4) . ?
C18 H18 0.9500 . ?
C18 C00M 1.395(4) . ?
C18 C17 1.380(4) . ?
C26 C27 1.388(4) . ?
C26 C25 1.503(4) . ?
C26 C31 1.401(4) . ?
C00M C14 1.394(4) . ?
C5 H5 0.9500 . ?
C5 C2 1.383(4) . ?
C27 H27 0.9500 . ?
C27 C28 1.395(4) . ?
C14 H14 0.9500 . ?
C14 C15 1.390(4) . ?
C4 H4 0.9500 . ?
C4 C3 1.384(4) . ?
C3 H3 0.9500 . ?
C3 C1 1.393(4) . ?
C28 H28 0.9500 . ?
C28 C29 1.383(4) . ?
C15 H15 0.9500 . ?
C15 C16 1.379(4) . ?
C17 H17 0.9500 . ?
C17 C16 1.393(5) . ?
C2 H2 0.9500 . ?
C2 C1 1.390(4) . ?
C1 H1 0.9500 . ?
C31 H31 0.9500 . ?
C31 C30 1.385(4) . ?
C16 H16 0.9500 . ?
C29 H29 0.9500 . ?
C29 C30 1.381(5) . ?
C30 H30 0.9500 . ?
C32 H32A 0.9900 . ?
C32 H32B 0.9900 . ?

loop_
_geom_torsion_atom_site_label_1
_geom_torsion_atom_site_label_2
_geom_torsion_atom_site_label_3
_geom_torsion_atom_site_label_4
_geom_torsion
_geom_torsion_site_symmetry_1
_geom_torsion_site_symmetry_2
_geom_torsion_site_symmetry_3
_geom_torsion_site_symmetry_4
_geom_torsion_publ_flag
O1 C13 C00M C18 38.2(4) . . . . ?
O1 C13 C00M C14 -138.3(3) . . . . ?
N1 C20 C19 C12 -0.6(3) . . . . ?
N1 C20 C19 C24 179.2(2) . . . . ?
N1 C20 C21 C22 179.2(2) . . . . ?
N1 C7 C8 C9 -178.4(2) . . . . ?
N1 C6 C5 C2 178.7(2) . . . . ?
N1 C6 C4 C3 179.9(2) . . . . ?
C20 N1 C7 C12 -1.1(3) . . . . ?
C20 N1 C7 C8 175.2(2) . . . . ?
C20 N1 C6 C5 -51.1(3) . . . . ?
C20 N1 C6 C4 128.5(3) . . . . ?
C20 C19 C12 C11 -178.5(3) . . . . ?
C20 C19 C12 C7 -0.1(3) . . . . ?
C20 C19 C24 C23 2.6(4) . . . . ?
C20 C21 C22 C23 1.1(4) . . . . ?
C11 C12 C7 N1 179.4(2) . . . . ?
C11 C12 C7 C8 2.8(4) . . . . ?
C11 C10 C13 O1 17.8(4) . . . . ?
C11 C10 C13 C00M -163.1(2) . . . . ?
C19 C20 C21 C22 -1.7(4) . . . . ?
C19 C12 C7 N1 0.7(3) . . . . ?
C19 C12 C7 C8 -175.9(2) . . . . ?
C19 C24 C23 C22 -3.2(4) . . . . ?
C19 C24 C23 C25 -179.9(2) . . . . ?
C12 C11 C10 C9 -2.1(4) . . . . ?
C12 C11 C10 C13 -178.5(2) . . . . ?
C12 C19 C24 C23 -177.8(2) . . . . ?
C12 C7 C8 C9 -2.5(4) . . . . ?
C7 N1 C20 C19 1.0(3) . . . . ?
C7 N1 C20 C21 -179.8(2) . . . . ?
C7 N1 C6 C5 134.4(3) . . . . ?
C7 N1 C6 C4 -46.0(3) . . . . ?
C6 N1 C20 C19 -174.2(2) . . . . ?
C6 N1 C20 C21 5.0(4) . . . . ?
C6 N1 C7 C12 174.2(2) . . . . ?
C6 N1 C7 C8 -9.4(4) . . . . ?
C6 C5 C2 C1 1.3(4) . . . . ?
C6 C4 C3 C1 1.5(4) . . . . ?
C24 C19 C12 C11 1.8(5) . . . . ?
C24 C19 C12 C7 -179.8(3) . . . . ?
C24 C23 C25 O2 171.8(2) . . . . ?
C24 C23 C25 C26 -6.8(4) . . . . ?
C21 C20 C19 C12 -179.8(2) . . . . ?
C21 C20 C19 C24 -0.1(4) . . . . ?
C21 C22 C23 C24 1.3(4) . . . . ?
C21 C22 C23 C25 178.2(2) . . . . ?
C22 C23 C25 O2 -5.0(4) . . . . ?
C22 C23 C25 C26 176.4(2) . . . . ?
C9 C10 C13 O1 -158.5(2) . . . . ?
C9 C10 C13 C00M 20.6(4) . . . . ?
C10 C11 C12 C19 177.9(2) . . . . ?
C10 C11 C12 C7 -0.3(4) . . . . ?
C10 C9 C8 C7 0.0(4) . . . . ?
C10 C13 C00M C18 -140.9(2) . . . . ?
C10 C13 C00M C14 42.6(4) . . . . ?
C8 C9 C10 C11 2.3(4) . . . . ?
C8 C9 C10 C13 178.5(2) . . . . ?
C13 C00M C14 C15 177.0(2) . . . . ?
C18 C00M C14 C15 0.6(4) . . . . ?
C18 C17 C16 C15 -0.4(4) . . . . ?
C26 C27 C28 C29 0.1(4) . . . . ?
C26 C31 C30 C29 -0.2(5) . . . . ?
C00M C18 C17 C16 2.5(4) . . . . ?
C00M C14 C15 C16 1.5(4) . . . . ?
C5 C6 C4 C3 -0.5(4) . . . . ?
C5 C2 C1 C3 -0.4(4) . . . . ?
C27 C26 C25 O2 136.0(3) . . . . ?
C27 C26 C25 C23 -45.4(4) . . . . ?
C27 C26 C31 C30 1.5(4) . . . . ?
C27 C28 C29 C30 1.2(4) . . . . ?
C25 C26 C27 C28 -178.3(2) . . . . ?
C25 C26 C31 C30 178.5(3) . . . . ?
C14 C15 C16 C17 -1.6(4) . . . . ?
C4 C6 C5 C2 -0.9(4) . . . . ?
C4 C3 C1 C2 -1.0(4) . . . . ?
C28 C29 C30 C31 -1.2(5) . . . . ?
C17 C18 C00M C13 -179.1(2) . . . . ?
C17 C18 C00M C14 -2.5(4) . . . . ?
C31 C26 C27 C28 -1.4(4) . . . . ?
C31 C26 C25 O2 -41.0(4) . . . . ?
C31 C26 C25 C23 137.6(3) . . . . ?
